data_4061385
_journal_name_full Organometallics
_journal_paper_doi 10.1021/om049055q
_journal_year 2005
_chemical_formula_sum 'C35 H15 Ag12 F24 N9 O19'
_chemical_formula_weight 2616.00
_chemical_melting_point 185.1
_space_group_IT_number 33
_symmetry_cell_setting orthorhombic
_symmetry_space_group_name_Hall 'P 2c -2n'
_symmetry_space_group_name_H-M 'P n a 21'
_cell_angle_alpha 90.00
_cell_angle_beta 90.00
_cell_angle_gamma 90.00
_cell_formula_units_Z 4
_cell_length_a 16.2564(10)
_cell_length_b 18.0258(11)
_cell_length_c 19.6093(12)
_cell_measurement_temperature 293(2)
_cell_volume 5746.2(6)
_diffrn_ambient_temperature 293(2)
_exptl_crystal_density_diffrn 3.024
_cod_database_code 4061385

loop_
_symmetry_equiv_pos_as_xyz
'x, y, z'
'-x, -y, z+1/2'
'x+1/2, -y+1/2, z'
'-x+1/2, y+1/2, z+1/2'

loop_
_atom_site_label
_atom_site_type_symbol
_atom_site_fract_x
_atom_site_fract_y
_atom_site_fract_z
_atom_site_U_iso_or_equiv
_atom_site_adp_type
_atom_site_occupancy
_atom_site_symmetry_multiplicity
_atom_site_calc_flag
_atom_site_refinement_flags
_atom_site_disorder_assembly
_atom_site_disorder_group
Ag1 Ag 0.61763(5) -0.06845(4) 0.39413(4) 0.04654(19) Uani 1 1 d . . .
Ag2 Ag 0.53331(6) -0.03135(5) 0.53600(4) 0.04938(19) Uani 1 1 d . . .
Ag3 Ag 0.38824(6) 0.04908(5) 0.49985(5) 0.0560(2) Uani 1 1 d . . .
Ag4 Ag 0.41192(5) 0.11353(4) 0.35510(4) 0.04369(18) Uani 1 1 d . . .
Ag5 Ag 0.58375(5) 0.11449(4) 0.44645(4) 0.04658(19) Uani 1 1 d . . .
Ag6 Ag 0.59291(5) 0.05316(5) 0.29253(5) 0.0589(2) Uani 1 1 d . . .
Ag7 Ag 0.46280(6) -0.04575(5) 0.27709(4) 0.0525(2) Uani 1 1 d . . .
Ag8 Ag 0.40852(7) -0.09084(5) 0.42201(5) 0.0656(3) Uani 1 1 d . . .
Ag9 Ag 0.39098(5) -0.09166(4) 0.14212(4) 0.04298(18) Uani 1 1 d . . .
Ag10 Ag 0.38659(5) 0.08515(4) 0.17172(4) 0.04582(19) Uani 1 1 d . . .
Ag11 Ag 0.64538(5) -0.07236(4) 0.18283(5) 0.0494(2) Uani 1 1 d . . .
Ag12 Ag 0.64268(5) 0.08139(4) 0.12680(4) 0.04615(19) Uani 1 1 d . . .
C1 C 0.5090(6) 0.0173(6) 0.3735(5) 0.042(2) Uani 1 1 d . . .
C2 C 0.4838(6) 0.0166(5) 0.4313(5) 0.037(2) Uani 1 1 d . . .
C3 C 0.4764(5) -0.0023(5) 0.1574(6) 0.0368(17) Uani 1 1 d . . .
C4 C 0.5494(5) 0.0050(5) 0.1578(6) 0.0381(17) Uani 1 1 d . . .
N1 N 0.2239(4) -0.3219(4) 0.1693(4) 0.0323(16) Uani 1 1 d . . .
N2 N 0.3074(5) -0.1900(4) 0.1537(4) 0.0372(18) Uani 1 1 d . . .
N3 N 0.1862(7) -0.2472(5) 0.3344(5) 0.063(3) Uani 1 1 d . . .
H3A H 0.1637 -0.2583 0.3727 0.075 Uiso 1 1 calc R . .
H3B H 0.2057 -0.2035 0.3278 0.075 Uiso 1 1 calc R . .
O17 O 0.1636(5) -0.3620(3) 0.2923(4) 0.0497(17) Uani 1 1 d . . .
C21 C 0.2596(6) -0.3041(6) 0.1112(5) 0.041(2) Uani 1 1 d . . .
H21 H 0.2577 -0.3369 0.0746 0.049 Uiso 1 1 calc R . .
C22 C 0.2999(6) -0.2368(5) 0.1041(5) 0.041(2) Uani 1 1 d . . .
H22 H 0.3225 -0.2247 0.0619 0.050 Uiso 1 1 calc R . .
C23 C 0.2725(6) -0.2094(5) 0.2134(5) 0.0341(19) Uani 1 1 d . . .
H23 H 0.2776 -0.1779 0.2508 0.041 Uiso 1 1 calc R . .
C24 C 0.2304(5) -0.2734(5) 0.2203(5) 0.0326(19) Uani 1 1 d . . .
C25 C 0.1908(6) -0.2970(5) 0.2860(5) 0.038(2) Uani 1 1 d . . .
N4 N 0.2752(5) -0.1792(4) 0.6358(4) 0.0390(18) Uani 1 1 d . . .
N5 N 0.1908(5) -0.3130(4) 0.6548(4) 0.0403(18) Uani 1 1 d . . .
N6 N 0.3168(7) -0.2605(5) 0.4720(5) 0.050(2) Uani 1 1 d . . .
H6A H 0.3387 -0.2494 0.4334 0.060 Uiso 1 1 calc R . .
H6B H 0.2988 -0.3047 0.4791 0.060 Uiso 1 1 calc R . .
O18 O 0.3348(5) -0.1482(4) 0.5123(4) 0.056(2) Uani 1 1 d . . .
C26 C 0.2397(6) -0.1976(5) 0.6950(5) 0.042(2) Uani 1 1 d . . .
H26 H 0.2439 -0.1646 0.7313 0.050 Uiso 1 1 calc R . .
C27 C 0.1977(6) -0.2622(6) 0.7047(5) 0.046(2) Uani 1 1 d . . .
H27 H 0.1733 -0.2713 0.7467 0.056 Uiso 1 1 calc R . .
C28 C 0.2279(6) -0.2971(5) 0.5969(5) 0.037(2) Uani 1 1 d . . .
H28 H 0.2248 -0.3312 0.5614 0.045 Uiso 1 1 calc R . .
C29 C 0.2712(5) -0.2320(4) 0.5863(4) 0.0293(17) Uani 1 1 d . . .
C30 C 0.3108(6) -0.2104(5) 0.5196(5) 0.038(2) Uani 1 1 d . . .
N7 N 0.6872(5) 0.2008(4) 0.4219(4) 0.0373(17) Uani 1 1 d . . .
N8 N 0.8089(5) 0.3025(4) 0.3834(4) 0.0365(17) Uani 1 1 d . . .
N9 N 0.5634(6) 0.3645(6) 0.4160(7) 0.076(3) Uani 1 1 d . . .
H9A H 0.5133 0.3796 0.4176 0.091 Uiso 1 1 calc R . .
H9B H 0.6031 0.3959 0.4186 0.091 Uiso 1 1 calc R . .
O19 O 0.5258(4) 0.2460(4) 0.4053(4) 0.0541(18) Uani 1 1 d . . .
C31 C 0.7669(6) 0.1835(5) 0.4214(6) 0.046(2) Uani 1 1 d . . .
H31 H 0.7826 0.1360 0.4346 0.056 Uiso 1 1 calc R . .
C32 C 0.8268(6) 0.2329(5) 0.4022(5) 0.039(2) Uani 1 1 d . . .
H32 H 0.8814 0.2176 0.4023 0.047 Uiso 1 1 calc R . .
C33 C 0.7290(5) 0.3218(5) 0.3830(5) 0.0354(19) Uani 1 1 d . . .
H33 H 0.7138 0.3694 0.3696 0.042 Uiso 1 1 calc R . .
C34 C 0.6693(5) 0.2714(5) 0.4024(5) 0.0348(19) Uani 1 1 d . . .
C35 C 0.5796(6) 0.2927(6) 0.4093(5) 0.046(2) Uani 1 1 d . . .
O1 O 0.5239(7) -0.1661(4) 0.5341(6) 0.077(3) Uani 1 1 d . . .
O2 O 0.6015(6) -0.1836(4) 0.4444(4) 0.063(2) Uani 1 1 d . . .
C5 C 0.5629(7) -0.2043(6) 0.4926(5) 0.044(2) Uani 1 1 d . . .
C6 C 0.5586(8) -0.2872(5) 0.5059(6) 0.051(3) Uani 1 1 d . . .
F11 F 0.4899(7) -0.3159(5) 0.4969(9) 0.145(6) Uani 1 1 d . . .
F12 F 0.5763(8) -0.3012(5) 0.5715(5) 0.106(4) Uani 1 1 d . . .
F13 F 0.6149(9) -0.3228(5) 0.4715(7) 0.128(5) Uani 1 1 d . . .
O3 O 0.6013(4) 0.1736(4) 0.2604(5) 0.053(2) Uani 1 1 d . . .
O4 O 0.4626(4) 0.1814(4) 0.2582(4) 0.0484(17) Uani 1 1 d . . .
C7 C 0.5367(6) 0.2059(6) 0.2522(5) 0.043(2) Uani 1 1 d . . .
C8 C 0.5413(10) 0.2832(7) 0.2210(7) 0.064(4) Uani 1 1 d . . .
F21 F 0.6014(10) 0.3198(6) 0.2497(8) 0.166(7) Uani 1 1 d . . .
F22 F 0.5687(7) 0.2816(6) 0.1582(6) 0.113(4) Uani 1 1 d . . .
F23 F 0.4745(7) 0.3213(5) 0.2155(7) 0.119(4) Uani 1 1 d . . .
O5 O 0.2034(8) 0.0435(7) 0.4680(7) 0.109(4) Uani 1 1 d . . .
O6 O 0.2743(4) 0.0218(4) 0.5576(4) 0.0522(19) Uani 1 1 d . . .
C9 C 0.2131(8) 0.0242(7) 0.5242(8) 0.064(3) Uani 1 1 d . . .
C10 C 0.1301(9) 0.0029(7) 0.5643(8) 0.068(4) Uani 1 1 d . . .
F31 F 0.1136(9) 0.0569(6) 0.6036(10) 0.163(7) Uani 1 1 d . . .
F32 F 0.0696(8) -0.0103(9) 0.5222(10) 0.186(8) Uani 1 1 d . . .
F33 F 0.1404(6) -0.0560(5) 0.6017(7) 0.117(4) Uani 1 1 d . . .
O7 O 0.7482(5) -0.0106(6) 0.3779(4) 0.076(3) Uani 1 1 d . . .
O8 O 0.7290(5) 0.0359(5) 0.2752(5) 0.066(2) Uani 1 1 d . . .
C11 C 0.7697(6) 0.0143(6) 0.3248(7) 0.054(3) Uani 1 1 d . . .
C12 C 0.8664(8) 0.0223(7) 0.3186(8) 0.067(3) Uani 1 1 d . . .
F41 F 0.9080(7) -0.0079(8) 0.3653(7) 0.133(4) Uani 1 1 d . . .
F42 F 0.8851(6) 0.0948(6) 0.3205(9) 0.144(6) Uani 1 1 d . . .
F43 F 0.8951(7) -0.0056(9) 0.2637(6) 0.132(5) Uani 1 1 d . . .
O9 O 0.5333(5) 0.1725(4) 0.5513(4) 0.0503(18) Uani 1 1 d . . .
O10 O 0.3971(5) 0.1715(5) 0.5373(6) 0.067(2) Uani 1 1 d . . .
C13 C 0.4650(7) 0.1983(5) 0.5555(5) 0.040(2) Uani 1 1 d . . .
C14 C 0.4573(8) 0.2778(7) 0.5818(7) 0.059(3) Uani 1 1 d . . .
F51 F 0.5256(7) 0.3119(5) 0.5856(8) 0.129(5) Uani 1 1 d . . .
F52 F 0.4236(9) 0.2806(7) 0.6413(7) 0.155(6) Uani 1 1 d . . .
F53 F 0.4053(10) 0.3164(6) 0.5454(8) 0.176(8) Uani 1 1 d . . .
O11 O 0.3174(6) -0.0628(4) 0.2979(5) 0.075(3) Uani 1 1 d . . .
O12 O 0.2940(5) 0.0557(4) 0.2837(5) 0.0566(19) Uani 1 1 d . . .
C15 C 0.2719(7) -0.0075(6) 0.2902(6) 0.053(3) Uani 1 1 d . . .
C16 C 0.1828(10) -0.0258(7) 0.2923(10) 0.084(5) Uani 1 1 d . . .
F61 F 0.1596(7) -0.0679(7) 0.2428(7) 0.134(5) Uani 1 1 d . . .
F62 F 0.1618(9) -0.0725(8) 0.3401(9) 0.160(6) Uani 1 1 d . . .
F63 F 0.1341(5) 0.0275(5) 0.3047(8) 0.122(5) Uani 1 1 d . . .
O13 O 0.4081(6) -0.1994(4) 0.3664(4) 0.063(2) Uani 1 1 d . . .
O14 O 0.4745(6) -0.1744(5) 0.2685(5) 0.062(2) Uani 1 1 d . . .
C17 C 0.4426(7) -0.2156(5) 0.3109(6) 0.047(2) Uani 1 1 d . . .
C18 C 0.4455(11) -0.3016(7) 0.2983(8) 0.072(4) Uani 1 1 d . . .
F71 F 0.5087(7) -0.3293(6) 0.3119(10) 0.176(8) Uani 1 1 d . . .
F72 F 0.3781(8) -0.3368(5) 0.3263(7) 0.133(5) Uani 1 1 d . . .
F73 F 0.4196(8) -0.3155(5) 0.2335(6) 0.109(4) Uani 1 1 d . . .
O15 O 0.6805(5) -0.0517(4) 0.5260(5) 0.061(2) Uani 1 1 d . . .
O16 O 0.6991(5) 0.0703(4) 0.5288(4) 0.0533(18) Uani 1 1 d . . .
C19 C 0.7202(6) 0.0058(5) 0.5308(6) 0.046(2) Uani 1 1 d . . .
C20 C 0.8170(8) -0.0083(7) 0.5402(9) 0.069(3) Uani 1 1 d . . .
F81 F 0.8337(9) 0.0017(12) 0.6012(8) 0.215(10) Uani 1 1 d . . .
F82 F 0.8409(6) -0.0700(5) 0.5157(9) 0.138(6) Uani 1 1 d . . .
F83 F 0.8622(6) 0.0417(5) 0.5115(9) 0.130(5) Uani 1 1 d . . .

loop_
_atom_site_aniso_label
_atom_site_aniso_U_11
_atom_site_aniso_U_22
_atom_site_aniso_U_33
_atom_site_aniso_U_23
_atom_site_aniso_U_13
_atom_site_aniso_U_12
Ag1 0.0546(4) 0.0394(3) 0.0456(4) 0.0076(3) 0.0142(4) 0.0129(3)
Ag2 0.0615(5) 0.0569(4) 0.0298(4) 0.0004(3) -0.0037(4) 0.0069(4)
Ag3 0.0623(5) 0.0529(5) 0.0529(5) -0.0040(4) 0.0222(4) 0.0130(4)
Ag4 0.0387(3) 0.0455(4) 0.0469(4) 0.0047(3) 0.0018(3) 0.0148(3)
Ag5 0.0451(4) 0.0420(4) 0.0526(5) -0.0086(3) 0.0018(4) -0.0179(3)
Ag6 0.0545(5) 0.0490(4) 0.0734(6) 0.0178(4) 0.0235(4) -0.0035(4)
Ag7 0.0656(5) 0.0578(4) 0.0342(4) -0.0056(3) 0.0002(4) -0.0189(4)
Ag8 0.0957(7) 0.0502(5) 0.0510(5) -0.0075(4) 0.0191(5) -0.0387(5)
Ag9 0.0487(4) 0.0370(3) 0.0433(4) -0.0051(3) 0.0020(3) -0.0182(3)
Ag10 0.0506(4) 0.0390(4) 0.0478(5) -0.0052(3) -0.0016(3) 0.0173(3)
Ag11 0.0509(4) 0.0422(4) 0.0551(5) 0.0075(3) 0.0024(4) 0.0221(3)
Ag12 0.0441(4) 0.0408(4) 0.0536(5) 0.0006(3) 0.0070(3) -0.0168(3)
C1 0.045(5) 0.043(5) 0.036(6) 0.001(4) 0.010(4) 0.000(4)
C2 0.047(5) 0.040(4) 0.025(5) 0.004(4) 0.005(4) -0.004(4)
C3 0.033(4) 0.038(4) 0.039(4) -0.001(3) -0.003(4) 0.005(4)
C4 0.040(4) 0.040(4) 0.034(4) -0.009(3) -0.005(4) -0.001(4)
N1 0.031(4) 0.032(3) 0.034(4) -0.001(3) 0.004(3) -0.008(3)
N2 0.039(4) 0.040(4) 0.033(4) -0.011(3) -0.003(3) -0.014(3)
N3 0.088(8) 0.048(5) 0.052(6) -0.001(4) 0.030(6) -0.014(5)
O17 0.072(5) 0.031(3) 0.046(4) 0.002(3) 0.014(4) -0.013(3)
C21 0.037(5) 0.051(5) 0.033(5) -0.006(4) 0.006(4) -0.013(4)
C22 0.046(5) 0.048(5) 0.031(5) 0.002(4) 0.004(4) -0.020(4)
C23 0.034(4) 0.038(4) 0.031(5) -0.002(4) 0.000(4) -0.006(4)
C24 0.027(4) 0.031(4) 0.040(5) -0.003(4) 0.001(3) -0.002(3)
C25 0.040(5) 0.041(4) 0.032(5) 0.002(4) 0.005(4) -0.012(4)
N4 0.036(4) 0.040(4) 0.040(5) -0.009(3) -0.005(3) -0.010(3)
N5 0.041(4) 0.039(4) 0.040(5) 0.004(3) 0.007(4) -0.012(3)
N6 0.073(6) 0.045(5) 0.032(4) -0.006(4) 0.014(4) -0.008(4)
O18 0.075(5) 0.047(4) 0.045(4) -0.011(3) 0.027(4) -0.029(4)
C26 0.054(5) 0.039(5) 0.031(5) -0.010(4) -0.003(5) -0.016(4)
C27 0.043(5) 0.060(6) 0.036(6) -0.002(5) 0.001(4) -0.020(5)
C28 0.045(5) 0.032(4) 0.034(5) 0.000(4) -0.008(4) -0.006(4)
C29 0.032(4) 0.028(4) 0.028(4) -0.005(3) -0.003(3) -0.003(3)
C30 0.036(5) 0.041(5) 0.038(6) 0.003(4) -0.003(4) 0.001(4)
N7 0.037(4) 0.041(4) 0.034(4) 0.002(3) -0.004(3) -0.012(3)
N8 0.030(4) 0.043(4) 0.037(4) 0.001(3) 0.000(3) 0.004(3)
N9 0.038(5) 0.062(6) 0.128(11) 0.005(6) -0.004(6) 0.002(4)
O19 0.031(3) 0.063(4) 0.068(5) -0.001(4) -0.001(3) -0.007(3)
C31 0.040(5) 0.042(5) 0.057(7) 0.009(5) -0.001(5) -0.003(4)
C32 0.025(4) 0.045(5) 0.048(6) 0.003(4) 0.004(4) 0.000(4)
C33 0.027(4) 0.036(4) 0.043(5) 0.010(4) -0.001(4) -0.006(3)
C34 0.029(4) 0.040(4) 0.035(5) 0.009(4) -0.011(4) 0.000(3)
C35 0.037(5) 0.055(6) 0.045(6) 0.014(4) -0.003(4) 0.000(4)
O1 0.104(7) 0.044(4) 0.082(6) -0.003(4) 0.058(6) 0.006(5)
O2 0.098(6) 0.039(4) 0.051(5) 0.004(3) 0.026(5) 0.002(4)
C5 0.047(5) 0.048(5) 0.038(6) 0.008(4) -0.003(5) -0.002(4)
C6 0.070(7) 0.032(4) 0.052(6) 0.004(4) 0.010(6) -0.015(5)
F11 0.096(8) 0.071(6) 0.269(16) 0.043(8) -0.079(9) -0.031(5)
F12 0.172(11) 0.068(5) 0.078(6) 0.028(5) 0.006(7) 0.011(6)
F13 0.180(11) 0.051(4) 0.152(10) 0.023(5) 0.098(9) 0.034(6)
O3 0.032(4) 0.048(4) 0.079(6) 0.009(4) 0.009(3) 0.000(3)
O4 0.038(4) 0.055(4) 0.052(4) 0.003(3) -0.005(3) -0.001(3)
C7 0.043(6) 0.048(5) 0.037(5) -0.005(4) 0.001(4) -0.004(4)
C8 0.086(10) 0.046(6) 0.059(8) 0.012(6) 0.001(7) -0.017(6)
F21 0.203(15) 0.070(6) 0.223(16) 0.054(8) -0.104(12) -0.068(8)
F22 0.119(8) 0.111(7) 0.110(8) 0.063(6) 0.051(6) 0.035(6)
F23 0.102(7) 0.065(5) 0.190(12) 0.043(6) 0.039(7) 0.038(5)
O5 0.097(9) 0.132(11) 0.097(9) 0.033(8) -0.028(7) -0.012(8)
O6 0.033(4) 0.059(4) 0.064(5) -0.006(4) 0.004(3) 0.002(3)
C9 0.057(7) 0.051(6) 0.083(10) 0.015(6) -0.006(6) -0.005(5)
C10 0.053(7) 0.059(8) 0.093(10) 0.004(7) 0.010(6) -0.001(6)
F31 0.147(11) 0.072(6) 0.271(19) -0.026(9) 0.107(13) -0.005(7)
F32 0.075(7) 0.219(16) 0.26(2) 0.100(15) -0.053(10) -0.030(8)
F33 0.095(7) 0.078(6) 0.178(11) 0.046(7) 0.024(7) -0.018(5)
O7 0.058(5) 0.117(8) 0.052(5) 0.013(5) 0.007(4) -0.034(5)
O8 0.050(5) 0.068(5) 0.081(7) 0.022(5) 0.026(4) 0.009(4)
C11 0.040(5) 0.038(5) 0.084(9) -0.007(5) 0.013(6) -0.010(4)
C12 0.049(6) 0.063(7) 0.090(10) 0.014(7) 0.022(7) 0.004(6)
F41 0.088(7) 0.160(11) 0.152(12) 0.036(9) -0.026(7) -0.013(7)
F42 0.067(5) 0.089(7) 0.276(17) -0.015(9) 0.040(8) -0.042(5)
F43 0.087(7) 0.203(14) 0.105(9) -0.037(9) 0.031(6) 0.031(8)
O9 0.043(4) 0.057(4) 0.051(5) -0.010(3) -0.003(3) 0.006(3)
O10 0.051(5) 0.054(5) 0.095(7) -0.019(5) 0.018(5) -0.001(4)
C13 0.048(6) 0.025(4) 0.045(6) 0.006(4) 0.004(4) -0.003(4)
C14 0.048(6) 0.060(7) 0.071(9) 0.007(6) -0.002(6) -0.012(6)
F51 0.100(7) 0.055(5) 0.232(14) -0.050(7) 0.038(8) -0.036(5)
F52 0.177(13) 0.141(10) 0.147(11) -0.098(9) 0.089(10) -0.082(9)
F53 0.244(18) 0.075(7) 0.209(15) -0.043(8) -0.137(14) 0.074(9)
O11 0.086(6) 0.048(4) 0.092(8) -0.031(5) -0.017(5) -0.002(4)
O12 0.057(4) 0.055(4) 0.057(5) -0.011(4) 0.000(4) -0.008(4)
C15 0.053(6) 0.046(5) 0.060(7) -0.016(5) 0.009(5) 0.008(5)
C16 0.091(10) 0.041(6) 0.120(13) -0.012(7) 0.000(9) -0.028(7)
F61 0.081(7) 0.131(9) 0.189(13) -0.079(9) -0.033(7) -0.015(6)
F62 0.128(11) 0.131(10) 0.220(17) 0.034(11) 0.053(11) -0.042(8)
F63 0.051(5) 0.074(5) 0.242(15) -0.043(7) 0.011(7) 0.014(4)
O13 0.095(6) 0.040(4) 0.054(5) -0.005(3) 0.024(4) -0.014(4)
O14 0.069(5) 0.056(4) 0.061(5) -0.005(4) 0.017(4) -0.003(4)
C17 0.056(6) 0.039(5) 0.045(6) 0.001(4) 0.011(5) 0.000(4)
C18 0.101(11) 0.050(6) 0.064(9) -0.009(6) 0.014(8) 0.006(7)
F71 0.113(9) 0.071(6) 0.34(2) -0.058(9) -0.109(12) 0.047(6)
F72 0.161(11) 0.064(6) 0.174(12) -0.024(6) 0.060(9) -0.042(6)
F73 0.147(10) 0.063(5) 0.117(8) -0.029(5) -0.034(7) 0.014(6)
O15 0.053(4) 0.049(4) 0.081(6) 0.016(4) -0.004(4) -0.001(3)
O16 0.059(4) 0.045(4) 0.056(5) -0.009(3) 0.002(4) 0.005(3)
C19 0.046(5) 0.034(5) 0.058(6) 0.015(4) 0.002(5) 0.007(4)
C20 0.054(7) 0.055(7) 0.098(10) 0.001(7) -0.021(7) 0.003(6)
F81 0.116(10) 0.42(3) 0.112(10) -0.038(15) -0.070(9) 0.074(14)
F82 0.065(5) 0.063(5) 0.285(19) 0.026(8) 0.013(9) 0.015(4)
F83 0.057(5) 0.062(5) 0.272(17) -0.009(7) -0.020(8) -0.009(4)

loop_
_geom_bond_atom_site_label_1
_geom_bond_atom_site_label_2
_geom_bond_distance
_geom_bond_site_symmetry_2
_geom_bond_publ_flag
Ag1 O2 2.312(7) . ?
Ag1 C1 2.382(11) . ?
Ag1 O7 2.386(8) . ?
Ag1 O17 2.473(7) 3_545 ?
Ag1 Ag6 2.9893(12) . ?
Ag1 Ag2 3.1727(11) . ?
Ag2 C2 2.369(9) . ?
Ag2 O15 2.429(9) . ?
Ag2 O1 2.433(8) . ?
Ag2 C3 2.461(11) 2_655 ?
Ag2 Ag3 2.8577(13) . ?
Ag2 Ag10 3.1175(11) 2_655 ?
Ag2 Ag8 3.2034(13) . ?
Ag2 Ag5 3.2661(12) . ?
Ag2 Ag9 3.2805(12) 2_655 ?
Ag3 C2 2.136(10) . ?
Ag3 O6 2.225(7) . ?
Ag3 O10 2.330(8) . ?
Ag3 Ag8 2.9666(12) . ?
Ag3 Ag4 3.0912(12) . ?
Ag4 N8 2.324(8) 3_455 ?
Ag4 C1 2.373(11) . ?
Ag4 O4 2.405(8) . ?
Ag4 C2 2.579(10) . ?
Ag4 O12 2.592(8) . ?
Ag4 Ag5 3.3184(10) . ?
Ag4 Ag7 3.3567(12) . ?
Ag4 Ag6 3.3685(11) . ?
Ag5 N7 2.340(7) . ?
Ag5 C2 2.417(10) . ?
Ag5 O9 2.448(8) . ?
Ag5 C1 2.568(10) . ?
Ag5 O16 2.599(8) . ?
Ag5 Ag6 3.2179(13) . ?
Ag6 C1 2.192(10) . ?
Ag6 O8 2.260(8) . ?
Ag6 O3 2.264(8) . ?
Ag6 Ag7 2.7828(12) . ?
Ag6 Ag11 3.2364(13) . ?
Ag7 C1 2.330(10) . ?
Ag7 O14 2.332(8) . ?
Ag7 O11 2.418(10) . ?
Ag7 C3 2.484(11) . ?
Ag7 Ag9 3.0088(11) . ?
Ag7 Ag8 3.0846(12) . ?
Ag7 Ag10 3.3723(12) . ?
Ag8 O13 2.241(8) . ?
Ag8 C2 2.298(10) . ?
Ag8 O18 2.375(7) . ?
Ag9 C3 2.148(9) . ?
Ag9 N2 2.245(7) . ?
Ag9 Ag10 3.2404(9) . ?
Ag9 Ag2 3.2805(12) 2_654 ?
Ag10 C3 2.166(9) . ?
Ag10 N5 2.250(7) 4_554 ?
Ag10 Ag2 3.1175(11) 2_654 ?
Ag11 C4 2.150(9) . ?
Ag11 N1 2.309(7) 3_545 ?
Ag11 O17 2.468(7) 3_545 ?
Ag11 Ag12 2.9816(10) . ?
Ag12 C4 2.137(9) . ?
Ag12 N4 2.219(7) 2_654 ?
Ag12 O18 2.574(7) 2_654 ?
C1 C2 1.205(11) . ?
C3 C4 1.194(11) . ?
C3 Ag2 2.461(11) 2_654 ?
N1 C21 1.319(12) . ?
N1 C24 1.333(11) . ?
N1 Ag11 2.309(7) 3_445 ?
N2 C22 1.294(12) . ?
N2 C23 1.347(12) . ?
N3 C25 1.307(14) . ?
O17 C25 1.260(10) . ?
O17 Ag11 2.468(7) 3_445 ?
O17 Ag1 2.473(7) 3_445 ?
C21 C22 1.386(13) . ?
C23 C24 1.348(12) . ?
C24 C25 1.501(13) . ?
N4 C26 1.337(13) . ?
N4 C29 1.361(11) . ?
N4 Ag12 2.219(7) 2_655 ?
N5 C28 1.319(13) . ?
N5 C27 1.344(13) . ?
N5 Ag10 2.250(7) 4_545 ?
N6 C30 1.303(13) . ?
O18 C30 1.195(11) . ?
O18 Ag12 2.574(7) 2_655 ?
C26 C27 1.363(13) . ?
C28 C29 1.385(12) . ?
C29 C30 1.508(13) . ?
N7 C31 1.334(13) . ?
N7 C34 1.361(12) . ?
N8 C32 1.340(12) . ?
N8 C33 1.345(12) . ?
N8 Ag4 2.324(8) 3 ?
N9 C35 1.328(15) . ?
O19 C35 1.215(12) . ?
C31 C32 1.371(13) . ?
C33 C34 1.383(12) . ?
C34 C35 1.513(13) . ?
O1 C5 1.240(14) . ?
O2 C5 1.195(13) . ?
C5 C6 1.519(14) . ?
C6 F11 1.245(15) . ?
C6 F13 1.305(15) . ?
C6 F12 1.342(15) . ?
O3 C7 1.213(13) . ?
O4 C7 1.288(13) . ?
C7 C8 1.523(15) . ?
C8 F23 1.290(18) . ?
C8 F21 1.306(18) . ?
C8 F22 1.309(16) . ?
O5 C9 1.166(17) . ?
O6 C9 1.192(15) . ?
C9 C10 1.608(19) . ?
C10 F31 1.269(19) . ?
C10 F33 1.302(16) . ?
C10 F32 1.31(2) . ?
O7 C11 1.187(14) . ?
O8 C11 1.239(16) . ?
C11 C12 1.583(16) . ?
C12 F41 1.262(18) . ?
C12 F43 1.277(18) . ?
C12 F42 1.342(16) . ?
O9 C13 1.206(13) . ?
O10 C13 1.257(13) . ?
C13 C14 1.528(16) . ?
C14 F51 1.272(15) . ?
C14 F52 1.290(17) . ?
C14 F53 1.308(17) . ?
O11 C15 1.250(14) . ?
O12 C15 1.202(13) . ?
C15 C16 1.49(2) . ?
C16 F63 1.267(17) . ?
C16 F61 1.289(18) . ?
C16 F62 1.31(2) . ?
O13 C17 1.258(14) . ?
O14 C17 1.229(13) . ?
C17 C18 1.569(16) . ?
C18 F71 1.174(19) . ?
C18 F73 1.362(18) . ?
C18 F72 1.380(19) . ?
O15 C19 1.225(13) . ?
O16 C19 1.213(11) . ?
C19 C20 1.604(16) . ?
C20 F81 1.24(2) . ?
C20 F82 1.273(17) . ?
C20 F83 1.292(18) . ?
